data_1516971
loop_
_publ_author_name
'Li, Lijun'
'Su, Cunxiang'
'Liu, Xiaoqin'
'Tian, Hua'
'Shi, Yian'

_publ_section_title
;
 Catalytic Asymmetric Intermolecular Bromoesterification of
 Unfunctionalized Olefins.
;
_journal_issue 14
_journal_name_full 'Organic letters'
_journal_page_first 3728
_journal_paper_doi 10.1021/ol501542r
_journal_volume 16
_journal_year 2014
_chemical_absolute_configuration ad
_chemical_formula_moiety 'C21 H17 Br O2'
_chemical_formula_sum 'C21 H17 Br O2'
_chemical_formula_weight 381.26
_chemical_name_systematic
;
 ?
;
_space_group_crystal_system monoclinic
_space_group_IT_number 5
_space_group_name_Hall 'C 2y'
_space_group_name_H-M_alt 'C 1 2 1'
_symmetry_space_group_name_Hall 'C 2y'
_symmetry_space_group_name_H-M 'C 1 2 1'
_atom_sites_solution_hydrogens geom
_audit_creation_date 2014-02-25
_audit_creation_method
;
Olex2 1.2
(compiled 2013.12.10 svn.r2850 for OlexSys, GUI svn.r4736)
;
_cell_angle_alpha 90
_cell_angle_beta 129.736(6)
_cell_angle_gamma 90
_cell_formula_units_Z 4
_cell_length_a 20.888(12)
_cell_length_b 7.515(4)
_cell_length_c 14.089(8)
_cell_measurement_reflns_used 2833
_cell_measurement_temperature 173.1500
_cell_measurement_theta_max 27.4843
_cell_measurement_theta_min 2.5361
_cell_volume 1700.7(17)
_computing_cell_refinement 'CrystalClear (Rigaku Inc., 2007)'
_computing_data_collection 'CrystalClear (Rigaku Inc., 2007)'
_computing_data_reduction 'CrystalClear (Rigaku Inc., 2007)'
_computing_molecular_graphics 'Olex2 (Dolomanov et al., 2009)'
_computing_publication_material 'Olex2 (Dolomanov et al., 2009)'
_computing_structure_refinement 'XL (Sheldrick, 2008)'
_computing_structure_solution
;
'XS (Sheldrick, 2008)'
;
_diffrn_ambient_temperature 173.1500
_diffrn_detector_area_resol_mean 28.5714
_diffrn_measured_fraction_theta_full 0.997
_diffrn_measured_fraction_theta_max 0.994
_diffrn_measurement_device
;
Saturn724+ (2x2 bin mode)
;
_diffrn_measurement_device_details
;
AFC10: Fixed Chi 2 circle
;
_diffrn_measurement_device_type 'Saturn724+ CCD'
_diffrn_measurement_method '\w scans at fixed \c = 45\%'
_diffrn_orient_matrix_type d*Trek
_diffrn_orient_matrix_UB_11 -0.0108
_diffrn_orient_matrix_UB_12 -0.0411
_diffrn_orient_matrix_UB_13 -0.0455
_diffrn_orient_matrix_UB_21 -0.0169
_diffrn_orient_matrix_UB_22 0.1000
_diffrn_orient_matrix_UB_23 -0.0862
_diffrn_orient_matrix_UB_31 0.0590
_diffrn_orient_matrix_UB_32 -0.0403
_diffrn_orient_matrix_UB_33 -0.0584
_diffrn_radiation_detector CCD
_diffrn_radiation_monochromator 'Graphite Monochromator'
_diffrn_radiation_type MoK\a
_diffrn_radiation_wavelength 0.71073
_diffrn_reflns_av_R_equivalents 0.0525
_diffrn_reflns_av_unetI/netI 0.0498
_diffrn_reflns_Laue_measured_fraction_full 0.997
_diffrn_reflns_Laue_measured_fraction_max 0.994
_diffrn_reflns_limit_h_max 26
_diffrn_reflns_limit_h_min -26
_diffrn_reflns_limit_k_max 9
_diffrn_reflns_limit_k_min -9
_diffrn_reflns_limit_l_max 18
_diffrn_reflns_limit_l_min -17
_diffrn_reflns_number 9624
_diffrn_reflns_point_group_measured_fraction_full 0.992
_diffrn_reflns_point_group_measured_fraction_max 0.986
_diffrn_reflns_theta_full 26.000
_diffrn_reflns_theta_max 27.525
_diffrn_reflns_theta_min 2.895
_diffrn_source 'Sealed Tube'
_diffrn_source_current 30.0000
_diffrn_source_power 1.5000
_diffrn_source_voltage 50.0000
_exptl_absorpt_coefficient_mu 2.427
_exptl_absorpt_correction_T_max 1.0000
_exptl_absorpt_correction_T_min 0.4796
_exptl_absorpt_correction_type multi-scan
_exptl_absorpt_process_details 'CrystalClear (Rigaku Inc., 2007)'
_exptl_crystal_colour Colorless
_exptl_crystal_density_diffrn 1.489
_exptl_crystal_description block
_exptl_crystal_F_000 776
_exptl_crystal_size_max 0.25
_exptl_crystal_size_mid 0.17
_exptl_crystal_size_min 0.07
_refine_diff_density_max 0.773
_refine_diff_density_min -0.847
_refine_diff_density_rms 0.064
_refine_ls_abs_structure_details
;
 Flack x determined using 1390 quotients [(I+)-(I-)]/[(I+)+(I-)]
 (Parsons and Flack (2004), Acta Cryst. A60, s61).
;
_refine_ls_abs_structure_Flack 0.007(11)
_refine_ls_extinction_method none
_refine_ls_goodness_of_fit_ref 1.062
_refine_ls_hydrogen_treatment constr
_refine_ls_matrix_type full
_refine_ls_number_parameters 217
_refine_ls_number_reflns 3864
_refine_ls_number_restraints 1
_refine_ls_restrained_S_all 1.062
_refine_ls_R_factor_all 0.0555
_refine_ls_R_factor_gt 0.0514
_refine_ls_shift/su_max 0.000
_refine_ls_shift/su_mean 0.000
_refine_ls_structure_factor_coef Fsqd
_refine_ls_weighting_details 'w=1/[\s^2^(Fo^2^)+(0.0387P)^2^+3.0628P] where P=(Fo^2^+2Fc^2^)/3'
_refine_ls_weighting_scheme calc
_refine_ls_wR_factor_gt 0.1128
_refine_ls_wR_factor_ref 0.1162
_reflns_Friedel_coverage 0.844
_reflns_Friedel_fraction_full 0.986
_reflns_Friedel_fraction_max 0.978
_reflns_number_gt 3607
_reflns_number_total 3864
_reflns_threshold_expression 'I > 2\s(I)'
_cod_data_source_file ol501542r_si_001.cif
_cod_data_source_block sa3230
_cod_depositor_comments 'Adding full bibliography for 1516968--1516972.cif.'
_cod_original_cell_volume 1700.7(16)
_cod_database_code 1516971
_shelxl_version_number 2013-4
_shelx_space_group_comment
;
The symmetry employed for this shelxl refinement is uniquely defined
by the following loop, which should always be used as a source of
symmetry information in preference to the above space-group names.
They are only intended as comments.
;
_diffrn_number_total 2098
_olex2_refinement_description
;
1. Fixed Uiso
 At 1.2 times of:
  All C(H) groups, All C(H,H) groups
2.a Ternary CH refined with riding coordinates:
 C1(H1), C2(H2)
2.b Secondary CH2 refined with riding coordinates:
 C5(H5A,H5B), C6(H6A,H6B)
2.c Aromatic/amide H refined with riding coordinates:
 C7(H7), C8(H8), C9(H9), C10(H10), C13(H13), C14(H14), C15(H15), C17(H17),
 C18(H18), C19(H19), C20(H20)
;

loop_
_space_group_symop_operation_xyz
'x, y, z'
'-x, y, -z'
'x+1/2, y+1/2, z'
'-x+1/2, y+1/2, -z'

loop_
_atom_site_label
_atom_site_type_symbol
_atom_site_fract_x
_atom_site_fract_y
_atom_site_fract_z
_atom_site_U_iso_or_equiv
_atom_site_adp_type
_atom_site_occupancy
_atom_site_site_symmetry_order
_atom_site_calc_flag
_atom_site_refinement_flags_posn
Br1 Br -0.00200(4) 0.22146(10) 0.36124(5) 0.0607(2) Uani 1 1 d .
O1 O 0.1756(2) 0.5893(6) 0.6053(4) 0.0439(10) Uani 1 1 d .
O2 O 0.1023(2) 0.7228(10) 0.6502(4) 0.0636(13) Uani 1 1 d .
C1 C 0.1068(4) 0.3223(9) 0.5018(6) 0.0523(16) Uani 1 1 d .
H1 H 0.1184 0.2900 0.5789 0.063 Uiso 1 1 calc R
C2 C 0.1002(3) 0.5217(8) 0.4881(5) 0.0386(13) Uani 1 1 d .
H2 H 0.0507 0.5640 0.4749 0.046 Uiso 1 1 calc R
C3 C 0.0996(3) 0.5874(8) 0.3870(5) 0.0357(11) Uani 1 1 d .
C4 C 0.1281(3) 0.4802(8) 0.3401(5) 0.0432(14) Uani 1 1 d .
C5 C 0.1608(4) 0.2946(9) 0.3878(7) 0.060(2) Uani 1 1 d .
H5A H 0.1219 0.2101 0.3238 0.072 Uiso 1 1 calc R
H5B H 0.2132 0.2817 0.4039 0.072 Uiso 1 1 calc R
C6 C 0.1744(4) 0.2478(10) 0.5032(6) 0.0626(19) Uani 1 1 d .
H6A H 0.2278 0.2942 0.5742 0.075 Uiso 1 1 calc R
H6B H 0.1758 0.1194 0.5112 0.075 Uiso 1 1 calc R
C7 C 0.1225(5) 0.5432(14) 0.2420(7) 0.073(3) Uani 1 1 d .
H7 H 0.1397 0.4712 0.2085 0.088 Uiso 1 1 calc R
C8 C 0.0918(6) 0.710(2) 0.1941(7) 0.102(4) Uani 1 1 d .
H8 H 0.0881 0.7506 0.1283 0.123 Uiso 1 1 calc R
C9 C 0.0670(6) 0.8165(12) 0.2432(8) 0.102(4) Uani 1 1 d .
H9 H 0.0479 0.9309 0.2124 0.123 Uiso 1 1 calc R
C10 C 0.0696(4) 0.7563(9) 0.3392(6) 0.0598(19) Uani 1 1 d .
H10 H 0.0512 0.8290 0.3710 0.072 Uiso 1 1 calc R
C11 C 0.1679(3) 0.6850(7) 0.6787(5) 0.0369(13) Uani 1 1 d .
C12 C 0.2514(3) 0.7230(10) 0.7991(4) 0.0351(10) Uani 1 1 d .
C13 C 0.3127(4) 0.5971(9) 0.8483(6) 0.0465(14) Uani 1 1 d .
H13 H 0.3021 0.4934 0.8044 0.056 Uiso 1 1 calc R
C14 C 0.3917(4) 0.6232(10) 0.9647(6) 0.0585(18) Uani 1 1 d .
H14 H 0.4322 0.5352 0.9982 0.070 Uiso 1 1 calc R
C15 C 0.4085(4) 0.7757(8) 1.0274(6) 0.0510(17) Uani 1 1 d .
H15 H 0.4610 0.7921 1.1035 0.061 Uiso 1 1 calc R
C16 C 0.3487(4) 0.9093(8) 0.9806(5) 0.0413(13) Uani 1 1 d .
C17 C 0.3674(4) 1.0704(9) 1.0463(6) 0.0491(15) Uani 1 1 d .
H17 H 0.4195 1.0859 1.1232 0.059 Uiso 1 1 calc R
C18 C 0.3098(4) 1.2021(11) 0.9979(6) 0.0580(17) Uani 1 1 d .
H18 H 0.3229 1.3069 1.0421 0.070 Uiso 1 1 calc R
C19 C 0.2304(4) 1.1820(9) 0.8815(7) 0.0559(18) Uani 1 1 d .
H19 H 0.1921 1.2745 0.8489 0.067 Uiso 1 1 calc R
C20 C 0.2092(4) 1.0273(8) 0.8158(6) 0.0433(14) Uani 1 1 d .
H20 H 0.1561 1.0143 0.7400 0.052 Uiso 1 1 calc R
C21 C 0.2678(3) 0.8865(7) 0.8630(5) 0.0343(11) Uani 1 1 d .

loop_
_atom_site_aniso_label
_atom_site_aniso_U_11
_atom_site_aniso_U_22
_atom_site_aniso_U_33
_atom_site_aniso_U_23
_atom_site_aniso_U_13
_atom_site_aniso_U_12
Br1 0.0488(3) 0.0790(5) 0.0470(3) -0.0166(4) 0.0272(3) -0.0307(4)
O1 0.0245(17) 0.068(3) 0.031(2) -0.0167(19) 0.0140(16) -0.0060(18)
O2 0.0293(18) 0.091(3) 0.058(2) -0.035(3) 0.0220(17) -0.005(3)
C1 0.044(3) 0.063(4) 0.033(3) 0.001(3) 0.017(3) -0.017(3)
C2 0.024(2) 0.056(3) 0.031(3) -0.017(3) 0.015(2) -0.011(2)
C3 0.030(2) 0.041(3) 0.024(3) -0.005(2) 0.012(2) -0.006(2)
C4 0.034(3) 0.059(4) 0.039(3) -0.017(3) 0.024(3) -0.017(3)
C5 0.041(3) 0.065(4) 0.073(5) -0.024(4) 0.036(3) 0.001(3)
C6 0.040(3) 0.050(4) 0.057(4) 0.002(3) 0.012(3) 0.005(3)
C7 0.064(5) 0.117(7) 0.047(4) -0.028(5) 0.040(4) -0.051(5)
C8 0.098(7) 0.132(9) 0.035(4) -0.013(6) 0.023(4) -0.081(8)
C9 0.102(7) 0.064(5) 0.038(4) 0.012(4) -0.004(4) -0.047(5)
C10 0.054(4) 0.041(4) 0.039(3) -0.008(3) 0.008(3) -0.006(3)
C11 0.031(2) 0.043(4) 0.034(2) -0.005(2) 0.020(2) -0.001(2)
C12 0.031(2) 0.041(2) 0.028(2) -0.002(3) 0.0166(19) -0.003(3)
C13 0.038(3) 0.043(3) 0.037(3) -0.002(3) 0.014(3) 0.007(3)
C14 0.041(3) 0.065(4) 0.039(4) 0.000(3) 0.012(3) 0.013(3)
C15 0.036(3) 0.062(4) 0.029(3) -0.001(3) 0.009(2) -0.005(3)
C16 0.038(3) 0.053(3) 0.027(3) -0.006(2) 0.018(2) -0.010(3)
C17 0.045(3) 0.057(4) 0.043(3) -0.020(3) 0.027(3) -0.019(3)
C18 0.070(4) 0.052(4) 0.069(4) -0.027(4) 0.052(4) -0.022(4)
C19 0.051(3) 0.052(4) 0.071(4) -0.014(3) 0.042(3) -0.004(3)
C20 0.036(3) 0.048(3) 0.044(3) -0.008(3) 0.025(3) -0.002(3)
C21 0.034(3) 0.041(3) 0.027(3) -0.007(2) 0.019(2) -0.010(2)

loop_
_atom_type_symbol
_atom_type_description
_atom_type_scat_dispersion_real
_atom_type_scat_dispersion_imag
_atom_type_scat_source
C C 0.0033 0.0016 'International Tables Vol C Tables 4.2.6.8 and 6.1.1.4'
H H 0.0000 0.0000 'International Tables Vol C Tables 4.2.6.8 and 6.1.1.4'
Br Br -0.2901 2.4595 'International Tables Vol C Tables 4.2.6.8 and 6.1.1.4'
O O 0.0106 0.0060 'International Tables Vol C Tables 4.2.6.8 and 6.1.1.4'

loop_
_geom_angle_atom_site_label_1
_geom_angle_atom_site_label_2
_geom_angle_atom_site_label_3
_geom_angle
C11 O1 C2 118.7(4)
C2 C1 Br1 107.5(4)
C2 C1 C6 112.2(6)
C6 C1 Br1 109.7(5)
O1 C2 C1 104.9(5)
O1 C2 C3 107.9(4)
C3 C2 C1 113.2(5)
C4 C3 C2 120.9(5)
C10 C3 C2 119.3(6)
C10 C3 C4 119.8(6)
C3 C4 C5 122.2(6)
C7 C4 C3 118.9(7)
C7 C4 C5 118.9(7)
C6 C5 C4 114.6(6)
C5 C6 C1 111.8(5)
C8 C7 C4 121.0(9)
C9 C8 C7 119.7(8)
C8 C9 C10 120.9(9)
C3 C10 C9 119.6(8)
O1 C11 C12 110.3(4)
O2 C11 O1 123.0(5)
O2 C11 C12 126.6(5)
C13 C12 C11 118.6(6)
C13 C12 C21 120.3(5)
C21 C12 C11 121.1(5)
C12 C13 C14 120.8(6)
C15 C14 C13 120.1(6)
C14 C15 C16 121.4(5)
C15 C16 C17 121.0(5)
C15 C16 C21 119.9(5)
C17 C16 C21 119.1(6)
C18 C17 C16 120.5(6)
C17 C18 C19 120.8(7)
C20 C19 C18 120.6(7)
C19 C20 C21 120.3(6)
C12 C21 C16 117.5(5)
C20 C21 C12 123.8(5)
C20 C21 C16 118.6(5)

loop_
_geom_bond_atom_site_label_1
_geom_bond_atom_site_label_2
_geom_bond_distance
Br1 C1 1.976(6)
O1 C2 1.463(6)
O1 C11 1.352(6)
O2 C11 1.190(6)
C1 C2 1.506(9)
C1 C6 1.508(10)
C2 C3 1.500(8)
C3 C4 1.393(8)
C3 C10 1.385(9)
C4 C5 1.509(10)
C4 C7 1.393(10)
C5 C6 1.502(10)
C7 C8 1.375(17)
C8 C9 1.359(18)
C9 C10 1.394(13)
C11 C12 1.490(6)
C12 C13 1.372(9)
C12 C21 1.429(9)
C13 C14 1.411(9)
C14 C15 1.349(9)
C15 C16 1.396(9)
C16 C17 1.419(8)
C16 C21 1.431(7)
C17 C18 1.358(10)
C18 C19 1.409(9)
C19 C20 1.371(9)
C20 C21 1.422(8)

loop_
_geom_torsion_atom_site_label_1
_geom_torsion_atom_site_label_2
_geom_torsion_atom_site_label_3
_geom_torsion_atom_site_label_4
_geom_torsion
Br1 C1 C2 O1 169.2(3)
Br1 C1 C2 C3 -73.4(5)
Br1 C1 C6 C5 61.2(7)
O1 C2 C3 C4 97.1(6)
O1 C2 C3 C10 -83.5(6)
O1 C11 C12 C13 -34.7(7)
O1 C11 C12 C21 145.5(5)
O2 C11 C12 C13 141.5(8)
O2 C11 C12 C21 -38.3(10)
C1 C2 C3 C4 -18.5(7)
C1 C2 C3 C10 160.8(5)
C2 O1 C11 O2 -3.0(9)
C2 O1 C11 C12 173.3(5)
C2 C1 C6 C5 -58.3(7)
C2 C3 C4 C5 -0.1(8)
C2 C3 C4 C7 176.8(5)
C2 C3 C10 C9 -178.5(6)
C3 C4 C5 C6 -10.3(8)
C3 C4 C7 C8 1.9(9)
C4 C3 C10 C9 0.9(9)
C4 C5 C6 C1 38.8(8)
C4 C7 C8 C9 0.4(11)
C5 C4 C7 C8 179.0(6)
C6 C1 C2 O1 -70.0(6)
C6 C1 C2 C3 47.4(7)
C7 C4 C5 C6 172.7(6)
C7 C8 C9 C10 -2.1(12)
C8 C9 C10 C3 1.4(11)
C10 C3 C4 C5 -179.5(5)
C10 C3 C4 C7 -2.5(8)
C11 O1 C2 C1 -114.6(6)
C11 O1 C2 C3 124.4(5)
C11 C12 C13 C14 -177.1(6)
C11 C12 C21 C16 177.5(5)
C11 C12 C21 C20 -3.4(8)
C12 C13 C14 C15 -2.1(11)
C13 C12 C21 C16 -2.3(8)
C13 C12 C21 C20 176.8(6)
C13 C14 C15 C16 1.0(11)
C14 C15 C16 C17 -179.0(7)
C14 C15 C16 C21 -0.6(10)
C15 C16 C17 C18 177.6(6)
C15 C16 C21 C12 1.2(8)
C15 C16 C21 C20 -177.9(6)
C16 C17 C18 C19 -0.1(10)
C17 C16 C21 C12 179.7(5)
C17 C16 C21 C20 0.6(8)
C17 C18 C19 C20 1.3(10)
C18 C19 C20 C21 -1.6(10)
C19 C20 C21 C12 -178.4(6)
C19 C20 C21 C16 0.7(8)
C21 C12 C13 C14 2.7(10)
C21 C16 C17 C18 -0.8(9)
